data_7152482
loop_
_publ_author_name
'Cao, Liming'
'Maciejewski, John P.'
'Elzner, Stephan'
'Amantini, David'
'Wipf, Peter'

_publ_section_title
;
 Synthesis of 1,2,4-triazines and the triazinoisoquinolinedione DEF ring
 system of noelaquinone.
;
_journal_issue 30
_journal_name_full 'Organic &amp; biomolecular chemistry'
_journal_page_first 5811
_journal_page_last 5814
_journal_paper_doi 10.1039/c2ob25353d
_journal_volume 10
_journal_year 2012
_chemical_absolute_configuration unk
_chemical_formula_sum 'C18 H15 N3 O2'
_chemical_formula_weight 305.33
_chemical_name_systematic
;
?
;
_space_group_IT_number 19
_symmetry_cell_setting orthorhombic
_symmetry_space_group_name_Hall 'P 2ac 2ab'
_symmetry_space_group_name_H-M 'P 21 21 21'
_atom_sites_solution_hydrogens geom
_atom_sites_solution_primary direct
_atom_sites_solution_secondary difmap
_audit_creation_method SHELXL-97
_cell_angle_alpha 90.00
_cell_angle_beta 90.00
_cell_angle_gamma 90.00
_cell_formula_units_Z 4
_cell_length_a 4.9211(3)
_cell_length_b 12.5759(8)
_cell_length_c 23.0138(15)
_cell_measurement_temperature 100(2)
_cell_volume 1424.26(16)
_computing_structure_refinement 'SHELXL-97 (Sheldrick, 2008)'
_computing_structure_solution 'SHELXS-97 (Sheldrick, 2008)'
_diffrn_ambient_temperature 100(2)
_diffrn_measured_fraction_theta_full 0.970
_diffrn_measured_fraction_theta_max 0.965
_diffrn_radiation_monochromator graphite
_diffrn_radiation_source 'fine-focus sealed tube'
_diffrn_radiation_type CuK\a
_diffrn_radiation_wavelength 1.54178
_diffrn_reflns_av_R_equivalents 0.0648
_diffrn_reflns_av_sigmaI/netI 0.0501
_diffrn_reflns_limit_h_max 5
_diffrn_reflns_limit_h_min -5
_diffrn_reflns_limit_k_max 13
_diffrn_reflns_limit_k_min -13
_diffrn_reflns_limit_l_max 25
_diffrn_reflns_limit_l_min -23
_diffrn_reflns_number 6323
_diffrn_reflns_theta_full 61.00
_diffrn_reflns_theta_max 61.24
_diffrn_reflns_theta_min 4.01
_exptl_absorpt_coefficient_mu 0.774
_exptl_absorpt_correction_T_max 0.9697
_exptl_absorpt_correction_T_min 0.9266
_exptl_absorpt_correction_type multi-scan
_exptl_absorpt_process_details 'Bruker Sadabs'
_exptl_crystal_colour orange
_exptl_crystal_density_diffrn 1.424
_exptl_crystal_density_method 'not measured'
_exptl_crystal_F_000 640
_exptl_crystal_size_max 0.10
_exptl_crystal_size_mid 0.08
_exptl_crystal_size_min 0.04
_refine_diff_density_max 0.393
_refine_diff_density_min -0.496
_refine_diff_density_rms 0.112
_refine_ls_abs_structure_details 'Flack H D (1983), Acta Cryst. A39, 876-881'
_refine_ls_abs_structure_Flack 0.1(6)
_refine_ls_extinction_method none
_refine_ls_goodness_of_fit_ref 1.784
_refine_ls_hydrogen_treatment constr
_refine_ls_matrix_type full
_refine_ls_number_parameters 208
_refine_ls_number_reflns 1280
_refine_ls_number_restraints 0
_refine_ls_restrained_S_all 1.784
_refine_ls_R_factor_all 0.0815
_refine_ls_R_factor_gt 0.0784
_refine_ls_shift/su_max 0.000
_refine_ls_shift/su_mean 0.000
_refine_ls_structure_factor_coef Fsqd
_refine_ls_weighting_details 'calc w=1/[\s^2^(Fo^2^)+(0.0780P)^2^+0.0000P] where P=(Fo^2^+2Fc^2^)/3'
_refine_ls_weighting_scheme calc
_refine_ls_wR_factor_gt 0.1707
_refine_ls_wR_factor_ref 0.1722
_reflns_number_gt 1186
_reflns_number_total 1280
_reflns_threshold_expression >2sigma(I)
_cod_data_source_file c2ob25353d.txt
_cod_data_source_block liming1
_cod_database_code 7152482

loop_
_symmetry_equiv_pos_as_xyz
'x, y, z'
'x+1/2, -y+1/2, -z'
'-x, y+1/2, -z+1/2'
'-x+1/2, -y, z+1/2'

loop_
_atom_site_label
_atom_site_type_symbol
_atom_site_fract_x
_atom_site_fract_y
_atom_site_fract_z
_atom_site_U_iso_or_equiv
_atom_site_adp_type
_atom_site_occupancy
_atom_site_symmetry_multiplicity
_atom_site_calc_flag
_atom_site_refinement_flags
O1 O 0.0101(7) 1.0606(2) 0.87843(15) 0.0375(9) Uani 1 1 d .
N1 N 0.1825(7) 0.9401(2) 0.81536(16) 0.0230(8) Uani 1 1 d .
C1 C 0.4566(9) 0.9908(3) 0.73242(19) 0.0285(10) Uani 1 1 d .
H1A H 0.3049 0.9933 0.7042 0.034 Uiso 1 1 calc R
H1B H 0.6000 1.0403 0.7190 0.034 Uiso 1 1 calc R
O2 O 0.0562(6) 0.6583(2) 0.80096(14) 0.0311(8) Uani 1 1 d .
N2 N 0.3996(6) 0.8079(2) 0.75720(16) 0.0231(9) Uani 1 1 d .
C2 C 0.3560(10) 1.0246(3) 0.7920(2) 0.0286(11) Uani 1 1 d .
H2A H 0.5122 1.0369 0.8183 0.034 Uiso 1 1 calc R
H2B H 0.2515 1.0916 0.7889 0.034 Uiso 1 1 calc R
N3 N 0.5644(7) 0.8837(3) 0.73557(16) 0.0250(9) Uani 1 1 d .
C3 C 0.0115(9) 0.9689(3) 0.8601(2) 0.0260(10) Uani 1 1 d .
C4 C -0.1645(9) 0.8854(3) 0.8841(2) 0.0258(10) Uani 1 1 d .
C5 C -0.3529(9) 0.9138(4) 0.9275(2) 0.0314(11) Uani 1 1 d .
H5A H -0.3645 0.9853 0.9406 0.038 Uiso 1 1 calc R
C6 C -0.5206(9) 0.8369(4) 0.9507(2) 0.0346(11) Uani 1 1 d .
H6A H -0.6491 0.8563 0.9796 0.042 Uiso 1 1 calc R
C7 C -0.5054(9) 0.7320(4) 0.9327(2) 0.0306(11) Uani 1 1 d .
H7A H -0.6206 0.6798 0.9496 0.037 Uiso 1 1 calc R
C8 C -0.3203(9) 0.7035(3) 0.8898(2) 0.0270(10) Uani 1 1 d .
H8A H -0.3095 0.6317 0.8771 0.032 Uiso 1 1 calc R
C9 C -0.1511(9) 0.7799(3) 0.86552(19) 0.0228(10) Uani 1 1 d .
C10 C 0.0434(9) 0.7499(3) 0.81837(19) 0.0222(10) Uani 1 1 d .
C11 C 0.2141(8) 0.8356(3) 0.79565(18) 0.0210(10) Uani 1 1 d .
C12 C 0.7196(9) 0.8483(3) 0.68392(19) 0.0261(10) Uani 1 1 d .
H12A H 0.7847 0.7748 0.6905 0.031 Uiso 1 1 calc R
H12B H 0.8809 0.8945 0.6792 0.031 Uiso 1 1 calc R
C13 C 0.5965(9) 0.9317(4) 0.5878(2) 0.0293(11) Uani 1 1 d .
H13A H 0.7315 0.9842 0.5946 0.035 Uiso 1 1 calc R
C14 C 0.4399(10) 0.9342(3) 0.53675(19) 0.0315(11) Uani 1 1 d .
H14A H 0.4719 0.9879 0.5085 0.038 Uiso 1 1 calc R
C15 C 0.2418(10) 0.8601(3) 0.52749(19) 0.0292(11) Uani 1 1 d .
H15A H 0.1346 0.8633 0.4932 0.035 Uiso 1 1 calc R
C16 C 0.1956(10) 0.7796(3) 0.5680(2) 0.0297(11) Uani 1 1 d .
H16A H 0.0584 0.7277 0.5616 0.036 Uiso 1 1 calc R
C17 C 0.3554(9) 0.7767(3) 0.6182(2) 0.0263(10) Uani 1 1 d .
H17A H 0.3269 0.7219 0.6459 0.032 Uiso 1 1 calc R
C18 C 0.5519(8) 0.8513(3) 0.62817(18) 0.0245(10) Uani 1 1 d .

loop_
_atom_site_aniso_label
_atom_site_aniso_U_11
_atom_site_aniso_U_22
_atom_site_aniso_U_33
_atom_site_aniso_U_23
_atom_site_aniso_U_13
_atom_site_aniso_U_12
O1 0.053(2) 0.0250(17) 0.0341(19) -0.0097(14) -0.0019(16) 0.0037(16)
N1 0.0300(17) 0.0209(18) 0.0183(19) -0.0039(14) -0.0056(16) 0.0009(16)
C1 0.033(2) 0.028(2) 0.024(2) 0.0055(19) -0.0013(19) -0.005(2)
O2 0.0365(16) 0.0240(17) 0.0329(18) -0.0029(13) 0.0067(14) -0.0012(14)
N2 0.0219(16) 0.0278(19) 0.020(2) 0.0012(15) -0.0047(16) -0.0006(15)
C2 0.038(2) 0.022(2) 0.026(3) -0.0010(19) -0.007(2) -0.004(2)
N3 0.0290(18) 0.0253(18) 0.021(2) 0.0016(15) 0.0010(17) -0.0061(16)
C3 0.032(2) 0.025(2) 0.021(2) -0.0038(18) -0.0041(18) 0.006(2)
C4 0.027(2) 0.033(2) 0.018(2) -0.0039(19) -0.0044(17) 0.006(2)
C5 0.038(2) 0.039(3) 0.017(2) -0.007(2) -0.003(2) 0.010(2)
C6 0.032(2) 0.053(3) 0.019(2) 0.002(2) 0.0003(19) 0.012(3)
C7 0.027(2) 0.044(3) 0.020(2) 0.005(2) 0.0002(19) 0.001(2)
C8 0.028(2) 0.036(2) 0.017(2) 0.0002(19) -0.0023(19) 0.001(2)
C9 0.024(2) 0.028(2) 0.016(2) 0.0011(17) -0.0043(17) 0.0033(19)
C10 0.025(2) 0.025(2) 0.017(2) -0.0002(17) -0.0033(18) 0.0015(19)
C11 0.026(2) 0.019(2) 0.018(2) -0.0020(17) -0.0029(17) 0.0011(18)
C12 0.025(2) 0.033(2) 0.019(2) 0.0059(19) 0.0010(18) -0.0008(19)
C13 0.030(2) 0.032(2) 0.027(3) 0.0034(19) 0.0042(19) -0.001(2)
C14 0.043(2) 0.034(3) 0.018(2) 0.0066(18) 0.005(2) 0.002(2)
C15 0.037(2) 0.034(3) 0.017(2) 0.0019(18) 0.0004(18) 0.007(2)
C16 0.035(2) 0.031(2) 0.024(2) -0.0021(19) -0.001(2) -0.002(2)
C17 0.034(2) 0.025(2) 0.020(2) 0.0048(18) 0.0026(18) 0.002(2)
C18 0.0259(19) 0.027(2) 0.021(2) 0.0022(18) 0.0024(18) 0.0030(19)

loop_
_atom_type_symbol
_atom_type_description
_atom_type_scat_dispersion_real
_atom_type_scat_dispersion_imag
_atom_type_scat_source
C C 0.0181 0.0091 'International Tables Vol C Tables 4.2.6.8 and 6.1.1.4'
H H 0.0000 0.0000 'International Tables Vol C Tables 4.2.6.8 and 6.1.1.4'
N N 0.0311 0.0180 'International Tables Vol C Tables 4.2.6.8 and 6.1.1.4'
O O 0.0492 0.0322 'International Tables Vol C Tables 4.2.6.8 and 6.1.1.4'

loop_
_geom_angle_atom_site_label_1
_geom_angle_atom_site_label_2
_geom_angle_atom_site_label_3
_geom_angle
C3 N1 C11 123.9(4)
C3 N1 C2 116.0(3)
C11 N1 C2 119.9(4)
N3 C1 C2 109.5(3)
N3 C1 H1A 109.8
C2 C1 H1A 109.8
N3 C1 H1B 109.8
C2 C1 H1B 109.8
H1A C1 H1B 108.2
C11 N2 N3 118.5(3)
N1 C2 C1 108.5(3)
N1 C2 H2A 110.0
C1 C2 H2A 110.0
N1 C2 H2B 110.0
C1 C2 H2B 110.0
H2A C2 H2B 108.4
N2 N3 C1 117.1(3)
N2 N3 C12 113.2(3)
C1 N3 C12 115.4(3)
O1 C3 N1 120.5(4)
O1 C3 C4 122.7(4)
N1 C3 C4 116.9(4)
C9 C4 C5 119.4(4)
C9 C4 C3 122.5(4)
C5 C4 C3 118.2(4)
C6 C5 C4 119.4(4)
C6 C5 H5A 120.3
C4 C5 H5A 120.3
C5 C6 C7 121.3(4)
C5 C6 H6A 119.3
C7 C6 H6A 119.3
C6 C7 C8 119.6(4)
C6 C7 H7A 120.2
C8 C7 H7A 120.2
C9 C8 C7 120.0(4)
C9 C8 H8A 120.0
C7 C8 H8A 120.0
C8 C9 C4 120.4(4)
C8 C9 C10 120.1(4)
C4 C9 C10 119.5(4)
O2 C10 C11 123.2(4)
O2 C10 C9 120.6(4)
C11 C10 C9 116.2(4)
N2 C11 N1 122.9(4)
N2 C11 C10 116.3(4)
N1 C11 C10 120.8(4)
N3 C12 C18 112.8(3)
N3 C12 H12A 109.0
C18 C12 H12A 109.0
N3 C12 H12B 109.0
C18 C12 H12B 109.0
H12A C12 H12B 107.8
C18 C13 C14 119.3(4)
C18 C13 H13A 120.4
C14 C13 H13A 120.4
C15 C14 C13 120.4(4)
C15 C14 H14A 119.8
C13 C14 H14A 119.8
C14 C15 C16 120.5(4)
C14 C15 H15A 119.7
C16 C15 H15A 119.7
C15 C16 C17 118.6(4)
C15 C16 H16A 120.7
C17 C16 H16A 120.7
C18 C17 C16 121.3(4)
C18 C17 H17A 119.3
C16 C17 H17A 119.3
C17 C18 C13 119.9(4)
C17 C18 C12 120.5(4)
C13 C18 C12 119.7(4)

loop_
_geom_bond_atom_site_label_1
_geom_bond_atom_site_label_2
_geom_bond_distance
O1 C3 1.228(5)
N1 C3 1.379(6)
N1 C11 1.398(5)
N1 C2 1.466(6)
C1 N3 1.450(6)
C1 C2 1.518(6)
C1 H1A 0.9900
C1 H1B 0.9900
O2 C10 1.221(5)
N2 C11 1.319(5)
N2 N3 1.347(5)
C2 H2A 0.9900
C2 H2B 0.9900
N3 C12 1.482(5)
C3 C4 1.469(6)
C4 C9 1.395(6)
C4 C5 1.408(6)
C5 C6 1.380(7)
C5 H5A 0.9500
C6 C7 1.385(7)
C6 H6A 0.9500
C7 C8 1.391(7)
C7 H7A 0.9500
C8 C9 1.389(6)
C8 H8A 0.9500
C9 C10 1.495(6)
C10 C11 1.463(6)
C12 C18 1.526(6)
C12 H12A 0.9900
C12 H12B 0.9900
C13 C18 1.391(6)
C13 C14 1.405(6)
C13 H13A 0.9500
C14 C15 1.366(7)
C14 H14A 0.9500
C15 C16 1.395(6)
C15 H15A 0.9500
C16 C17 1.398(7)
C16 H16A 0.9500
C17 C18 1.366(6)
C17 H17A 0.9500

loop_
_geom_torsion_atom_site_label_1
_geom_torsion_atom_site_label_2
_geom_torsion_atom_site_label_3
_geom_torsion_atom_site_label_4
_geom_torsion
C3 N1 C2 C1 -161.4(4)
C11 N1 C2 C1 24.1(5)
N3 C1 C2 N1 -49.1(5)
C11 N2 N3 C1 -29.0(5)
C11 N2 N3 C12 -167.0(3)
C2 C1 N3 N2 54.7(5)
C2 C1 N3 C12 -168.2(4)
C11 N1 C3 O1 174.0(4)
C2 N1 C3 O1 -0.2(6)
C11 N1 C3 C4 -5.9(6)
C2 N1 C3 C4 179.9(4)
O1 C3 C4 C9 -176.2(4)
N1 C3 C4 C9 3.7(6)
O1 C3 C4 C5 3.9(7)
N1 C3 C4 C5 -176.2(4)
C9 C4 C5 C6 0.0(7)
C3 C4 C5 C6 180.0(4)
C4 C5 C6 C7 0.7(7)
C5 C6 C7 C8 -0.9(7)
C6 C7 C8 C9 0.4(7)
C7 C8 C9 C4 0.3(7)
C7 C8 C9 C10 -178.5(4)
C5 C4 C9 C8 -0.5(7)
C3 C4 C9 C8 179.5(4)
C5 C4 C9 C10 178.3(4)
C3 C4 C9 C10 -1.6(6)
C8 C9 C10 O2 -0.3(6)
C4 C9 C10 O2 -179.1(4)
C8 C9 C10 C11 -179.7(4)
C4 C9 C10 C11 1.4(6)
N3 N2 C11 N1 -0.6(6)
N3 N2 C11 C10 -179.1(3)
C3 N1 C11 N2 -172.4(4)
C2 N1 C11 N2 1.5(6)
C3 N1 C11 C10 6.0(6)
C2 N1 C11 C10 180.0(3)
O2 C10 C11 N2 -4.4(6)
C9 C10 C11 N2 175.1(3)
O2 C10 C11 N1 177.1(4)
C9 C10 C11 N1 -3.4(6)
N2 N3 C12 C18 79.8(4)
C1 N3 C12 C18 -59.0(5)
C18 C13 C14 C15 1.4(7)
C13 C14 C15 C16 -1.2(7)
C14 C15 C16 C17 0.2(7)
C15 C16 C17 C18 0.6(6)
C16 C17 C18 C13 -0.3(6)
C16 C17 C18 C12 178.6(4)
C14 C13 C18 C17 -0.7(6)
C14 C13 C18 C12 -179.6(4)
N3 C12 C18 C17 -73.9(5)
N3 C12 C18 C13 105.0(4)
